data_4030687
loop_
_publ_author_name
'Riou, D.'
'Ferey, G.'

_publ_section_title
;
 Oxyfluorinated microporous compounds: X. Synthesis and crystal structure
 of ULM-9: the new layered fluorinated gallophosphate GaF(PO4), 0.5
 piperazine
;
_journal_name_full 'European Journal of Solid State and Inorganic Chemistry'
_journal_page_first 605
_journal_page_last 613
_journal_volume 31
_journal_year 1994
_chemical_formula_sum 'C2 H6 F Ga N O4 P'
_chemical_formula_weight 227.77
_space_group_IT_number 2
_symmetry_cell_setting triclinic
_symmetry_Int_Tables_number 2
_symmetry_space_group_name_Hall '-P 1'
_symmetry_space_group_name_H-M 'P -1'
_cell_angle_alpha 77.040(6)
_cell_angle_beta 79.624(7)
_cell_angle_gamma 89.711(5)
_cell_formula_units_Z 2
_cell_length_a 5.1125(5)
_cell_length_b 6.3450(6)
_cell_length_c 8.981(1)
_cell_volume 279.08(5)
_diffrn_ambient_temperature 293
_diffrn_radiation_probe x-ray
_diffrn_radiation_type MoK\a
_diffrn_radiation_wavelength 0.71069
_exptl_absorpt_coefficient_mu 5.187
_exptl_crystal_density_diffrn 2.711
_exptl_crystal_F_000 224
_refine_ls_number_parameters 92
_refine_ls_number_reflns 1964
_refine_ls_R_factor_gt 0.030
_refine_ls_wR_factor_gt 0.079
_cod_data_source_file EJSSIC-1994-31-605-613.cif
_cod_data_source_block ULM-9
_cod_depositor_comments
;
Not seen any micropore inside
;
_cod_database_code 4030687

loop_
_symmetry_equiv_pos_site_id
_symmetry_equiv_pos_as_xyz
1 x,y,z
2 -x,-y,-z

loop_
_atom_site_label
_atom_site_type_symbol
_atom_site_thermal_displace_type
_atom_site_fract_x
_atom_site_fract_y
_atom_site_fract_z
_atom_site_occupancy
_atom_site_U_iso_or_equiv
Ga Ga Uiso 0.32220(10) 0.80320(10) 0.35970(10) 1.000 0.0080(10)
P P Uiso 0.24000(10) 0.27290(10) 0.43870(10) 1.000 0.0070(10)
F F Uiso 0.2712(4) 0.8640(3) 0.1636(2) 1.000 0.0240(10)
O1 O Uiso 0.3313(3) 0.4957(3) 0.3318(2) 1.000 0.0140(10)
O2 O Uiso 0.3239(3) 0.2433(3) 0.5982(2) 1.000 0.0130(10)
O3 O Uiso 0.9345(3) 0.2573(3) 0.4656(2) 1.000 0.0120(10)
O4 O Uiso 0.3629(3) 0.1082(3) 0.3497(2) 1.000 0.0140(10)
N N Uiso 0.8576(5) 0.5059(4) 0.1523(2) 1.000 0.0180(10)
C1 C Uiso 0.9096(5) 0.2944(4) 0.1057(3) 1.000 0.0160(10)
C2 C Uiso 0.1593(5) 0.3151(4) 0.9849(7) 1.000 0.0190(10)
H1 H Uiso 0.7040(5) 0.4936(4) 0.2213(2) 1.000 0.028(4)
H2 H Uiso 0.9893(5) 0.5379(4) 0.1988(2) 1.000 0.028(4)
H3 H Uiso 0.7603(5) 0.2527(4) 0.0641(3) 1.000 0.028(4)
H4 H Uiso 0.9285(5) 0.1826(4) 0.1961(3) 1.000 0.028(4)
H5 H Uiso 0.3107(5) 0.3434(4) 0.0299(3) 1.000 0.028(4)
H6 H Uiso 0.1864(5) 0.1801(4) 0.9518(3) 1.000 0.028(4)

loop_
_atom_type_symbol
_atom_type_description
_atom_type_scat_dispersion_real
_atom_type_scat_dispersion_imag
_atom_type_scat_source
C C 0.0033 0.0016 ' International Tables Vol C Tables 4.2.6.8 and 6.1.1.4'
H H 0.0000 0.0000 ' International Tables Vol C Tables 4.2.6.8 and 6.1.1.4'
F F 0.0171 0.0103 ' International Tables Vol C Tables 4.2.6.8 and 6.1.1.4'
Ga Ga 0.2307 1.6083 ' International Tables Vol C Tables 4.2.6.8 and 6.1.1.4'
N N 0.0061 0.0033 ' International Tables Vol C Tables 4.2.6.8 and 6.1.1.4'
O O 0.0106 0.0060 ' International Tables Vol C Tables 4.2.6.8 and 6.1.1.4'
P P 0.1023 0.0942 ' International Tables Vol C Tables 4.2.6.8 and 6.1.1.4'

loop_
_geom_angle_atom_site_label_1
_geom_angle_atom_site_label_2
_geom_angle_atom_site_label_3
_geom_angle
_geom_angle_site_symmetry_1
_geom_angle_site_symmetry_3
_geom_angle_publ_flag
F Ga O1 83.23(9) . . yes
F Ga O4 89.76(9) . 1_565 yes
F Ga O2 119.55(9) . 2_666 yes
F Ga O3 126.67(9) . 2_666 yes
O1 Ga O4 169.00(8) . 1_565 yes
O1 Ga O2 85.28(8) . 2_666 yes
O1 Ga O3 94.44(8) . 2_666 yes
O2 Ga O4 90.87(8) 2_666 1_565 yes
O3 Ga O4 96.56(9) 2_666 1_565 yes
O2 Ga O3 113.26(8) 2_666 2_666 yes
O1 P O2 112.21(10) . . yes
O1 P O4 105.31(11) . . yes
O1 P O3 107.80(10) . 1_455 yes
O2 P O4 112.17(10) . . yes
O2 P O3 107.97(10) . 1_455 yes
O3 P O4 111.32(10) 1_455 . yes
Ga O1 P 134.64(11) . . yes
Ga O2 P 126.39(11) 2_666 . yes
Ga O3 P 133.14(11) 2_666 1_655 yes
Ga O4 P 138.06(11) 1_545 . yes
C1 N C2 111.4(2) . 2_666 yes
C1 N H2 109.4(3) . . no
H1 N H2 108.0(3) . . no
C1 N H1 109.4(3) . . no
C2 N H2 109.3(3) 2_666 . no
C2 N H1 109.3(3) 2_666 . no
N C1 C2 110.1(2) . 1_654 yes
N C2 C1 111.0(2) 2_666 1_456 yes
N C1 H3 109.7(3) . . no
N C1 H4 109.7(3) . . no
H3 C1 H4 108.2(3) . . no
C2 C1 H3 109.6(3) 1_654 . no
C2 C1 H4 109.7(3) 1_654 . no
C1 C2 H6 109.5(3) 1_456 . no
H5 C2 H6 108.0(3) 1_556 . no
N C2 H6 109.5(5) 2_666 . no
C1 C2 H5 109.4(5) 1_456 1_556 no
N C2 H5 109.4(4) 2_666 1_556 no

loop_
_geom_bond_atom_site_label_1
_geom_bond_atom_site_label_2
_geom_bond_distance
_geom_bond_site_symmetry_2
_geom_bond_publ_flag
Ga F 1.783(2) . yes
Ga O1 2.021(2) . yes
Ga O4 1.928(2) 1_565 yes
Ga O2 1.9221(17) 2_666 yes
Ga O3 1.8234(19) 2_666 yes
P O1 1.541(2) . yes
P O2 1.5398(19) . yes
P O4 1.521(2) . yes
P O3 1.5371(17) 1_455 yes
N C1 1.502(4) . yes
N C2 1.492(5) 2_666 yes
N H1 0.900(3) . no
N H2 0.900(3) . no
C1 C2 1.504(5) 1_654 no
C1 H3 0.970(4) . no
C1 H4 0.970(4) . no
C2 H6 0.969(4) . no
C2 H5 0.970(4) 1_556 no

loop_
_geom_hbond_atom_site_label_D
_geom_hbond_atom_site_label_H
_geom_hbond_atom_site_label_A
_geom_hbond_distance_DH
_geom_hbond_distance_HA
_geom_hbond_distance_DA
_geom_hbond_angle_DHA
_geom_hbond_site_symmetry_A
_geom_hbond_publ_flag
N H1 O1 0.900(3) 1.985(3) 2.870(3) 167.2(2) . yes
N H1 O2 0.900(3) 2.562(3) 3.041(3) 114.0(3) 2_666 yes
N H2 F 0.900(3) 2.456(3) 3.142(3) 133.3(2) 1_655 yes
N H2 O1 0.900(3) 2.272(3) 3.135(3) 160.6(3) 1_655 yes
C1 H3 F 0.970(4) 2.357(3) 3.102(3) 133.1(3) 2_665 yes
C1 H4 O3 0.970(4) 2.574(3) 3.213(3) 123.6(2) . yes
C2 H6 F 0.969(4) 2.531(3) 3.058(4) 114.1(4) 1_546 yes

loop_
_geom_torsion_atom_site_label_1
_geom_torsion_atom_site_label_2
_geom_torsion_atom_site_label_3
_geom_torsion_atom_site_label_4
_geom_torsion
_geom_torsion_site_symmetry_1
_geom_torsion_site_symmetry_3
_geom_torsion_site_symmetry_4
_geom_torsion_publ_flag
F Ga O1 P -145.36(15) . . . no
O2 Ga O1 P 94.10(14) 2_666 . . no
O3 Ga O1 P -18.92(15) 2_666 . . no
F Ga O4 P 124.78(17) . 1_565 1_565 no
F Ga O2 P 173.00(13) . 2_666 2_666 no
O1 Ga O2 P -107.54(15) . 2_666 2_666 no
O2 P O1 Ga -45.88(16) . . . no
O4 P O1 Ga -168.19(13) . . . no
O3 P O1 Ga 72.88(16) 1_455 . . no
O1 P O2 Ga -73.05(16) . . 2_666 no
O4 P O2 Ga 45.27(17) . . 2_666 no
O3 P O2 Ga 168.29(13) 1_455 . 2_666 no
O1 P O4 Ga -165.41(14) . . 1_545 no
O2 P O4 Ga 72.26(17) . . 1_545 no
O3 P O4 Ga -48.86(19) 1_455 . 1_545 no
C2 N C1 C2 56.4(3) 2_666 . 1_654 no
